data_1529880
loop_
_publ_author_name
'Haidzinskaya, Tatsiana'
'Kerchner, Hilary A.'
'Liu, Jixin'
'Watson, Mary P.'

_publ_section_title
;
 Diastereoselective, Zinc-Catalyzed Alkynylation of \a-Bromo Oxocarbenium
 Ions.
;
_journal_issue 15
_journal_name_full 'Organic letters'
_journal_page_first 3857
_journal_page_last 3859
_journal_paper_doi 10.1021/acs.orglett.5b01838
_journal_volume 17
_journal_year 2015
_chemical_formula_sum 'C12 H13 Br O3'
_chemical_formula_weight 285.13
_space_group_crystal_system monoclinic
_space_group_IT_number 14
_space_group_name_Hall '-P 2ybc'
_space_group_name_H-M_alt 'P 1 21/c 1'
_symmetry_space_group_name_Hall '-P 2ybc'
_symmetry_space_group_name_H-M 'P 1 21/c 1'
_atom_sites_solution_hydrogens geom
_audit_creation_method SHELXL-2014/7
_cell_angle_alpha 90
_cell_angle_beta 90.1530(10)
_cell_angle_gamma 90
_cell_formula_units_Z 4
_cell_length_a 5.79830(10)
_cell_length_b 8.1321(2)
_cell_length_c 24.8527(6)
_cell_measurement_reflns_used 9234
_cell_measurement_temperature 200(2)
_cell_measurement_theta_max 27.72
_cell_measurement_theta_min 2.64
_cell_volume 1171.86(5)
_computing_cell_refinement 'Bruker SAINT'
_computing_data_collection 'Bruker APEX2'
_computing_data_reduction 'Bruker SAINT'
_computing_molecular_graphics 'Bruker SHELXTL'
_computing_publication_material 'Bruker SHELXTL'
_computing_structure_refinement 'SHELXL-2014/7 (Sheldrick, 2014)'
_computing_structure_solution 'SHELXS-97 (Sheldrick 2008)'
_diffrn_ambient_temperature 200(2)
_diffrn_detector_area_resol_mean 8.33
_diffrn_measured_fraction_theta_full 1.000
_diffrn_measured_fraction_theta_max 0.997
_diffrn_measurement_device_type 'Bruker AXS APEX diffractometer'
_diffrn_measurement_method '\f and \w scans'
_diffrn_radiation_type MoK\a
_diffrn_radiation_wavelength 0.71073
_diffrn_reflns_av_R_equivalents 0.0202
_diffrn_reflns_av_unetI/netI 0.0135
_diffrn_reflns_laue_measured_fraction_full 1.000
_diffrn_reflns_laue_measured_fraction_max 0.997
_diffrn_reflns_limit_h_max 7
_diffrn_reflns_limit_h_min -7
_diffrn_reflns_limit_k_max 10
_diffrn_reflns_limit_k_min -10
_diffrn_reflns_limit_l_max 32
_diffrn_reflns_limit_l_min -32
_diffrn_reflns_number 15747
_diffrn_reflns_point_group_measured_fraction_full 1.000
_diffrn_reflns_point_group_measured_fraction_max 0.997
_diffrn_reflns_theta_full 25.242
_diffrn_reflns_theta_max 27.733
_diffrn_reflns_theta_min 1.639
_exptl_absorpt_coefficient_mu 3.497
_exptl_absorpt_correction_T_max 0.7456
_exptl_absorpt_correction_T_min 0.5444
_exptl_absorpt_correction_type multi-scan
_exptl_absorpt_process_details 'APEX2 (Bruker, 2007)'
_exptl_crystal_colour colourless
_exptl_crystal_density_diffrn 1.616
_exptl_crystal_description plate
_exptl_crystal_F_000 576
_exptl_crystal_size_max 0.406
_exptl_crystal_size_mid 0.322
_exptl_crystal_size_min 0.116
_refine_diff_density_max 0.440
_refine_diff_density_min -0.265
_refine_diff_density_rms 0.048
_refine_ls_extinction_method none
_refine_ls_goodness_of_fit_ref 1.029
_refine_ls_hydrogen_treatment constr
_refine_ls_matrix_type full
_refine_ls_number_parameters 146
_refine_ls_number_reflns 2752
_refine_ls_number_restraints 0
_refine_ls_restrained_S_all 1.029
_refine_ls_R_factor_all 0.0270
_refine_ls_R_factor_gt 0.0230
_refine_ls_shift/su_max 0.001
_refine_ls_shift/su_mean 0.000
_refine_ls_structure_factor_coef Fsqd
_refine_ls_weighting_details 'w=1/[\s^2^(Fo^2^)+(0.0329P)^2^+0.4073P] where P=(Fo^2^+2Fc^2^)/3'
_refine_ls_weighting_scheme calc
_refine_ls_wR_factor_gt 0.0575
_refine_ls_wR_factor_ref 0.0593
_reflns_Friedel_coverage 0.000
_reflns_number_gt 2498
_reflns_number_total 2752
_reflns_threshold_expression 'I > 2\s(I)'
_cod_data_source_file ol5b01838_si_002.cif
_cod_data_source_block mary025a
_cod_database_code 1529880
_shelx_shelxl_version_number 2014/7
_shelx_space_group_comment
; 
The symmetry employed for this shelxl refinement is uniquely defined 
by the following loop, which should always be used as a source of 
symmetry information in preference to the above space-group names. 
They are only intended as comments. 
;
_shelx_estimated_absorpt_t_min 0.331
_shelx_estimated_absorpt_t_max 0.687

loop_
_space_group_symop_operation_xyz
'x, y, z'
'-x, y+1/2, -z+1/2'
'-x, -y, -z'
'x, -y-1/2, z-1/2'

loop_
_atom_site_label
_atom_site_type_symbol
_atom_site_fract_x
_atom_site_fract_y
_atom_site_fract_z
_atom_site_U_iso_or_equiv
_atom_site_adp_type
_atom_site_occupancy
_atom_site_site_symmetry_order
_atom_site_calc_flag
_atom_site_refinement_flags_posn
_atom_site_refinement_flags_adp
Br1 Br 1.29255(3) 0.08994(2) 0.45101(2) 0.03810(7) Uani 1 1 d . .
C1 C 1.0112(2) 0.36184(19) 0.42491(6) 0.0268(3) Uani 1 1 d . .
H1 H 1.1265 0.4138 0.4496 0.032 Uiso 1 1 calc R U
C2 C 0.9852(2) 0.17900(19) 0.43602(6) 0.0285(3) Uani 1 1 d . .
H2 H 0.8750 0.1570 0.4661 0.034 Uiso 1 1 calc R U
C3 C 0.8946(3) 0.11708(19) 0.38259(7) 0.0306(3) Uani 1 1 d . .
H3A H 0.7249 0.1289 0.3804 0.037 Uiso 1 1 calc R U
H3B H 0.9360 0.0002 0.3770 0.037 Uiso 1 1 calc R U
C4 C 1.0146(2) 0.22771(18) 0.34142(6) 0.0273(3) Uani 1 1 d . .
H4 H 1.1591 0.1724 0.3291 0.033 Uiso 1 1 calc R U
C5 C 0.9432(3) 0.2264(2) 0.24175(7) 0.0327(3) Uani 1 1 d . .
H5 H 1.0838 0.1679 0.2375 0.039 Uiso 1 1 calc R U
C6 C 0.8120(3) 0.2655(2) 0.19690(7) 0.0395(4) Uani 1 1 d . .
H6 H 0.8624 0.2331 0.1621 0.047 Uiso 1 1 calc R U
C7 C 0.6078(3) 0.3516(2) 0.20257(7) 0.0405(4) Uani 1 1 d . .
H7 H 0.5188 0.3794 0.1717 0.049 Uiso 1 1 calc R U
C8 C 0.5336(3) 0.3970(2) 0.25336(8) 0.0401(4) Uani 1 1 d . .
H8 H 0.3932 0.4559 0.2574 0.048 Uiso 1 1 calc R U
C9 C 0.6635(3) 0.3567(2) 0.29812(7) 0.0339(3) Uani 1 1 d . .
H9 H 0.6109 0.3870 0.3329 0.041 Uiso 1 1 calc R U
C10 C 0.8708(3) 0.27200(18) 0.29276(6) 0.0272(3) Uani 1 1 d . .
C11 C 0.7690(3) 0.59651(18) 0.43226(7) 0.0287(3) Uani 1 1 d . .
C12 C 0.5229(3) 0.6505(2) 0.43255(8) 0.0384(4) Uani 1 1 d . .
H12A H 0.4549 0.6270 0.4678 0.058 Uiso 1 1 calc R U
H12B H 0.4373 0.5911 0.4046 0.058 Uiso 1 1 calc R U
H12C H 0.5148 0.7690 0.4255 0.058 Uiso 1 1 calc R U
O1 O 1.07644(19) 0.37675(13) 0.37140(4) 0.0282(2) Uani 1 1 d . .
O2 O 0.78247(18) 0.42963(13) 0.43268(5) 0.0291(2) Uani 1 1 d . .
O3 O 0.9354(2) 0.68383(15) 0.43200(6) 0.0427(3) Uani 1 1 d . .

loop_
_atom_site_aniso_label
_atom_site_aniso_U_11
_atom_site_aniso_U_22
_atom_site_aniso_U_33
_atom_site_aniso_U_23
_atom_site_aniso_U_13
_atom_site_aniso_U_12
Br1 0.03399(10) 0.03923(11) 0.04109(11) 0.00496(7) -0.00077(7) 0.01166(6)
C1 0.0254(7) 0.0270(7) 0.0279(7) 0.0010(6) 0.0010(6) 0.0019(6)
C2 0.0250(7) 0.0277(8) 0.0328(8) 0.0057(6) 0.0040(6) 0.0042(6)
C3 0.0311(8) 0.0237(7) 0.0371(9) 0.0006(6) 0.0002(7) -0.0018(6)
C4 0.0258(7) 0.0254(7) 0.0308(8) -0.0029(6) 0.0019(6) 0.0015(6)
C5 0.0322(8) 0.0320(8) 0.0340(8) -0.0035(7) 0.0068(6) -0.0026(6)
C6 0.0470(10) 0.0429(10) 0.0285(8) -0.0033(7) 0.0049(7) -0.0082(8)
C7 0.0476(10) 0.0388(9) 0.0349(9) 0.0024(7) -0.0108(8) -0.0037(8)
C8 0.0376(9) 0.0355(9) 0.0472(10) -0.0040(7) -0.0088(8) 0.0066(7)
C9 0.0337(8) 0.0367(8) 0.0315(8) -0.0067(7) -0.0012(6) 0.0047(7)
C10 0.0279(7) 0.0241(7) 0.0297(8) -0.0018(6) 0.0014(6) -0.0018(6)
C11 0.0353(8) 0.0264(8) 0.0245(7) -0.0004(6) 0.0029(6) 0.0019(6)
C12 0.0382(9) 0.0339(9) 0.0431(10) -0.0012(7) -0.0017(7) 0.0096(7)
O1 0.0319(5) 0.0259(5) 0.0269(6) 0.0000(4) 0.0030(4) -0.0054(4)
O2 0.0269(5) 0.0254(5) 0.0351(6) 0.0006(4) 0.0022(4) 0.0026(4)
O3 0.0408(7) 0.0292(6) 0.0580(8) -0.0067(6) 0.0088(6) -0.0034(5)

loop_
_atom_type_symbol
_atom_type_description
_atom_type_scat_dispersion_real
_atom_type_scat_dispersion_imag
_atom_type_scat_source
C C 0.0033 0.0016 'International Tables Vol C Tables 4.2.6.8 and 6.1.1.4'
H H 0.0000 0.0000 'International Tables Vol C Tables 4.2.6.8 and 6.1.1.4'
O O 0.0106 0.0060 'International Tables Vol C Tables 4.2.6.8 and 6.1.1.4'
Br Br -0.2901 2.4595 'International Tables Vol C Tables 4.2.6.8 and 6.1.1.4'

loop_
_geom_angle_atom_site_label_1
_geom_angle_atom_site_label_2
_geom_angle_atom_site_label_3
_geom_angle
O1 C1 O2 110.25(12)
O1 C1 C2 106.66(12)
O2 C1 C2 104.87(11)
O1 C1 H1 111.6
O2 C1 H1 111.6
C2 C1 H1 111.6
C3 C2 C1 101.57(12)
C3 C2 Br1 110.95(10)
C1 C2 Br1 107.81(10)
C3 C2 H2 112.0
C1 C2 H2 112.0
Br1 C2 H2 112.0
C2 C3 C4 103.51(12)
C2 C3 H3A 111.1
C4 C3 H3A 111.1
C2 C3 H3B 111.1
C4 C3 H3B 111.1
H3A C3 H3B 109.0
O1 C4 C10 110.09(12)
O1 C4 C3 104.89(12)
C10 C4 C3 115.13(12)
O1 C4 H4 108.8
C10 C4 H4 108.8
C3 C4 H4 108.8
C6 C5 C10 120.50(15)
C6 C5 H5 119.7
C10 C5 H5 119.7
C5 C6 C7 120.18(16)
C5 C6 H6 119.9
C7 C6 H6 119.9
C8 C7 C6 119.74(16)
C8 C7 H7 120.1
C6 C7 H7 120.1
C7 C8 C9 120.06(17)
C7 C8 H8 120.0
C9 C8 H8 120.0
C8 C9 C10 120.62(16)
C8 C9 H9 119.7
C10 C9 H9 119.7
C5 C10 C9 118.89(15)
C5 C10 C4 120.04(14)
C9 C10 C4 121.06(14)
O3 C11 O2 123.06(15)
O3 C11 C12 126.53(15)
O2 C11 C12 110.40(14)
C11 C12 H12A 109.5
C11 C12 H12B 109.5
H12A C12 H12B 109.5
C11 C12 H12C 109.5
H12A C12 H12C 109.5
H12B C12 H12C 109.5
C1 O1 C4 110.33(11)
C11 O2 C1 115.54(12)

loop_
_geom_bond_atom_site_label_1
_geom_bond_atom_site_label_2
_geom_bond_distance
Br1 C2 1.9584(14)
C1 O1 1.3888(19)
C1 O2 1.4497(17)
C1 C2 1.520(2)
C1 H1 1.0000
C2 C3 1.513(2)
C2 H2 1.0000
C3 C4 1.531(2)
C3 H3A 0.9900
C3 H3B 0.9900
C4 O1 1.4667(18)
C4 C10 1.510(2)
C4 H4 1.0000
C5 C6 1.385(2)
C5 C10 1.387(2)
C5 H5 0.9500
C6 C7 1.383(3)
C6 H6 0.9500
C7 C8 1.385(3)
C7 H7 0.9500
C8 C9 1.381(2)
C8 H8 0.9500
C9 C10 1.392(2)
C9 H9 0.9500
C11 O3 1.198(2)
C11 O2 1.3593(18)
C11 C12 1.493(2)
C12 H12A 0.9800
C12 H12B 0.9800
C12 H12C 0.9800

loop_
_geom_torsion_atom_site_label_1
_geom_torsion_atom_site_label_2
_geom_torsion_atom_site_label_3
_geom_torsion_atom_site_label_4
_geom_torsion
O1 C1 C2 C3 -34.45(15)
O2 C1 C2 C3 82.50(13)
O1 C1 C2 Br1 82.23(13)
O2 C1 C2 Br1 -160.82(9)
C1 C2 C3 C4 34.12(14)
Br1 C2 C3 C4 -80.25(12)
C2 C3 C4 O1 -23.02(14)
C2 C3 C4 C10 -144.17(13)
C10 C5 C6 C7 0.4(3)
C5 C6 C7 C8 -0.7(3)
C6 C7 C8 C9 0.2(3)
C7 C8 C9 C10 0.7(3)
C6 C5 C10 C9 0.4(2)
C6 C5 C10 C4 179.60(14)
C8 C9 C10 C5 -1.0(2)
C8 C9 C10 C4 179.84(16)
O1 C4 C10 C5 122.70(15)
C3 C4 C10 C5 -119.02(16)
O1 C4 C10 C9 -58.16(18)
C3 C4 C10 C9 60.12(19)
O2 C1 O1 C4 -92.54(13)
C2 C1 O1 C4 20.78(15)
C10 C4 O1 C1 125.96(13)
C3 C4 O1 C1 1.55(15)
O3 C11 O2 C1 -8.6(2)
C12 C11 O2 C1 171.75(13)
O1 C1 O2 C11 -74.38(16)
C2 C1 O2 C11 171.16(13)
